data_7121318
loop_
_publ_author_name
'Li, Rui-Qi'
'He, Yu'
'Ding, Yao'
'Ang, Chee-Kiat'
'Tian, Jie-Sheng'
'Loh, Teck-Peng'

_publ_section_title
;
 Formal synthesis of chelamidine alkaloids and their derivatives.
;
_journal_issue 25
_journal_name_full 'Chemical communications (Cambridge, England)'
_journal_page_first 3150
_journal_page_last 3153
_journal_paper_doi 10.1039/c7cc09875h
_journal_volume 54
_journal_year 2018
_chemical_formula_moiety 'C18 H23 N'
_chemical_formula_sum 'C18 H23 N'
_chemical_formula_weight 253.37
_space_group_IT_number 2
_space_group_name_Hall '-P 1'
_space_group_name_H-M_alt 'P -1'
_symmetry_cell_setting triclinic
_symmetry_space_group_name_Hall '-P 1'
_symmetry_space_group_name_H-M 'P -1'
_atom_sites_solution_hydrogens geom
_atom_sites_solution_primary direct
_atom_sites_solution_secondary difmap
_audit_creation_method SHELXL-97
_audit_update_record
;
2013-10-07 deposited with the CCDC.
2018-02-20 downloaded from the CCDC.
;
_cell_angle_alpha 88.049(3)
_cell_angle_beta 78.840(3)
_cell_angle_gamma 70.388(3)
_cell_formula_units_Z 2
_cell_length_a 8.5072(6)
_cell_length_b 9.2974(6)
_cell_length_c 9.7885(6)
_cell_measurement_reflns_used 2671
_cell_measurement_temperature 103(2)
_cell_measurement_theta_max 28.73
_cell_measurement_theta_min 2.59
_cell_volume 715.11(8)
_computing_cell_refinement 'Bruker SAINT'
_computing_data_collection 'Bruker APEX2'
_computing_data_reduction 'Bruker SAINT'
_computing_molecular_graphics 'Bruker SHELXTL'
_computing_publication_material 'Bruker SHELXTL'
_computing_structure_refinement 'SHELXL-97 (Sheldrick, 2008)'
_computing_structure_solution 'SHELXS-97 (Sheldrick, 2008)'
_diffrn_ambient_temperature 103(2)
_diffrn_measured_fraction_theta_full 0.988
_diffrn_measured_fraction_theta_max 0.988
_diffrn_measurement_device_type 'Bruker APEX-II CCD'
_diffrn_measurement_method '\f and \w scans'
_diffrn_radiation_monochromator graphite
_diffrn_radiation_source 'fine-focus sealed tube'
_diffrn_radiation_type MoK\a
_diffrn_radiation_wavelength 0.71073
_diffrn_reflns_av_R_equivalents 0.0447
_diffrn_reflns_av_sigmaI/netI 0.0567
_diffrn_reflns_limit_h_max 11
_diffrn_reflns_limit_h_min -11
_diffrn_reflns_limit_k_max 12
_diffrn_reflns_limit_k_min -12
_diffrn_reflns_limit_l_max 13
_diffrn_reflns_limit_l_min -12
_diffrn_reflns_number 10410
_diffrn_reflns_theta_full 29.08
_diffrn_reflns_theta_max 29.08
_diffrn_reflns_theta_min 2.84
_exptl_absorpt_coefficient_mu 0.067
_exptl_absorpt_correction_T_max 0.9946
_exptl_absorpt_correction_T_min 0.9735
_exptl_absorpt_correction_type multi-scan
_exptl_absorpt_process_details sadabs
_exptl_crystal_colour colourless
_exptl_crystal_density_diffrn 1.177
_exptl_crystal_density_method 'not measured'
_exptl_crystal_description plate
_exptl_crystal_F_000 276
_exptl_crystal_size_max 0.40
_exptl_crystal_size_mid 0.40
_exptl_crystal_size_min 0.08
_refine_diff_density_max 0.335
_refine_diff_density_min -0.236
_refine_diff_density_rms 0.051
_refine_ls_extinction_method none
_refine_ls_goodness_of_fit_ref 1.026
_refine_ls_hydrogen_treatment constr
_refine_ls_matrix_type full
_refine_ls_number_parameters 174
_refine_ls_number_reflns 3781
_refine_ls_number_restraints 0
_refine_ls_restrained_S_all 1.026
_refine_ls_R_factor_all 0.0738
_refine_ls_R_factor_gt 0.0507
_refine_ls_shift/su_max 0.000
_refine_ls_shift/su_mean 0.000
_refine_ls_structure_factor_coef Fsqd
_refine_ls_weighting_details 'calc w=1/[\s^2^(Fo^2^)+(0.0640P)^2^+0.1241P] where P=(Fo^2^+2Fc^2^)/3'
_refine_ls_weighting_scheme calc
_refine_ls_wR_factor_gt 0.1190
_refine_ls_wR_factor_ref 0.1325
_reflns_number_gt 2814
_reflns_number_total 3781
_reflns_threshold_expression >2sigma(I)
_cod_data_source_file c7cc09875h2.cif
_cod_data_source_block ltp255
_cod_depositor_comments
;
The following automatic conversions were performed:

'_symmetry_cell_setting' value 'Triclinic' changed to 'triclinic'
according to
/home/data/users/saulius/crontab/automatic-downloads/rss-feeds/RSC/lib/dictionaries/cif_core.dic
dictionary named 'cif_core.dic' version 2.4.2 from 2011-04-26.

Automatic conversion script
Id: cif_fix_values 4973 2017-02-22 13:04:09Z antanas 

 Adding full bibliography for 7121318.cif.
;
_cod_original_sg_symbol_H-M P-1
_cod_database_code 7121318

loop_
_symmetry_equiv_pos_as_xyz
'x, y, z'
'-x, -y, -z'

loop_
_atom_site_label
_atom_site_type_symbol
_atom_site_fract_x
_atom_site_fract_y
_atom_site_fract_z
_atom_site_U_iso_or_equiv
_atom_site_adp_type
_atom_site_occupancy
_atom_site_symmetry_multiplicity
_atom_site_calc_flag
_atom_site_refinement_flags
C1 C 0.1640(2) 0.69584(17) 0.72476(15) 0.0265(3) Uani 1 1 d .
H1A H 0.0464 0.7527 0.7331 0.032 Uiso 1 1 calc R
H1B H 0.2084 0.6561 0.8053 0.032 Uiso 1 1 calc R
C2 C 0.26558(19) 0.67216(15) 0.60127(14) 0.0205(3) Uani 1 1 d .
H2 H 0.3824 0.6149 0.5968 0.025 Uiso 1 1 calc R
C3 C 0.20940(18) 0.72930(15) 0.46802(14) 0.0190(3) Uani 1 1 d .
H3A H 0.2193 0.6415 0.4085 0.023 Uiso 1 1 calc R
H3B H 0.0884 0.7951 0.4886 0.023 Uiso 1 1 calc R
C4 C 0.29142(17) 0.95635(14) 0.47025(13) 0.0158(3) Uani 1 1 d .
H4A H 0.3795 0.9371 0.5280 0.019 Uiso 1 1 calc R
H4B H 0.1778 0.9947 0.5316 0.019 Uiso 1 1 calc R
C5 C 0.31146(16) 1.07010(14) 0.35935(13) 0.0150(3) Uani 1 1 d .
C6 C 0.28120(17) 1.21787(15) 0.38331(13) 0.0166(3) Uani 1 1 d .
C7 C 0.23621(19) 1.28637(15) 0.52959(14) 0.0209(3) Uani 1 1 d .
H7A H 0.2114 1.2122 0.5963 0.031 Uiso 1 1 calc R
H7B H 0.1360 1.3790 0.5375 0.031 Uiso 1 1 calc R
H7C H 0.3321 1.3123 0.5497 0.031 Uiso 1 1 calc R
C8 C 0.2898(2) 1.33037(15) 0.26976(14) 0.0220(3) Uani 1 1 d .
H8A H 0.3155 1.2783 0.1786 0.033 Uiso 1 1 calc R
H8B H 0.3792 1.3726 0.2767 0.033 Uiso 1 1 calc R
H8C H 0.1801 1.4133 0.2802 0.033 Uiso 1 1 calc R
C9 C 0.35823(16) 0.98453(14) 0.21970(13) 0.0139(3) Uani 1 1 d .
H9 H 0.3069 1.0538 0.1478 0.017 Uiso 1 1 calc R
C10 C 0.27251(17) 0.86325(14) 0.25434(13) 0.0151(3) Uani 1 1 d .
H10 H 0.1467 0.9119 0.2625 0.018 Uiso 1 1 calc R
C11 C 0.33877(18) 0.73219(15) 0.14678(14) 0.0183(3) Uani 1 1 d .
H11A H 0.2765 0.6593 0.1720 0.022 Uiso 1 1 calc R
H11B H 0.3189 0.7722 0.0543 0.022 Uiso 1 1 calc R
C12 C 0.52748(18) 0.65039(15) 0.13970(14) 0.0195(3) Uani 1 1 d .
H12A H 0.5436 0.5892 0.2238 0.023 Uiso 1 1 calc R
H12B H 0.5726 0.5790 0.0575 0.023 Uiso 1 1 calc R
C13 C 0.62776(17) 0.75815(15) 0.12985(13) 0.0171(3) Uani 1 1 d .
C14 C 0.80443(18) 0.70050(17) 0.08416(14) 0.0214(3) Uani 1 1 d .
H14 H 0.8573 0.5960 0.0552 0.026 Uiso 1 1 calc R
C15 C 0.90351(18) 0.79227(17) 0.08026(14) 0.0239(3) Uani 1 1 d .
H15 H 1.0232 0.7509 0.0490 0.029 Uiso 1 1 calc R
C16 C 0.82780(18) 0.94489(17) 0.12203(14) 0.0221(3) Uani 1 1 d .
H16 H 0.8951 1.0087 0.1198 0.027 Uiso 1 1 calc R
C17 C 0.65311(18) 1.00373(15) 0.16710(13) 0.0177(3) Uani 1 1 d .
H17 H 0.6017 1.1083 0.1962 0.021 Uiso 1 1 calc R
C18 C 0.55050(17) 0.91283(15) 0.17084(12) 0.0151(3) Uani 1 1 d .
N1 N 0.31164(14) 0.81623(12) 0.39283(11) 0.0148(2) Uani 1 1 d .

loop_
_atom_site_aniso_label
_atom_site_aniso_U_11
_atom_site_aniso_U_22
_atom_site_aniso_U_33
_atom_site_aniso_U_23
_atom_site_aniso_U_13
_atom_site_aniso_U_12
C1 0.0291(9) 0.0249(7) 0.0219(7) 0.0036(6) -0.0015(6) -0.0067(6)
C2 0.0214(7) 0.0172(6) 0.0215(7) 0.0019(5) -0.0028(6) -0.0054(6)
C3 0.0200(7) 0.0189(6) 0.0193(6) 0.0004(5) -0.0018(5) -0.0092(6)
C4 0.0168(7) 0.0167(6) 0.0141(6) -0.0008(5) -0.0025(5) -0.0061(5)
C5 0.0131(6) 0.0184(6) 0.0135(6) 0.0002(5) -0.0030(5) -0.0053(5)
C6 0.0150(7) 0.0181(6) 0.0171(6) -0.0003(5) -0.0041(5) -0.0054(5)
C7 0.0240(8) 0.0193(7) 0.0192(6) -0.0029(5) -0.0039(6) -0.0068(6)
C8 0.0292(8) 0.0173(6) 0.0213(7) 0.0021(5) -0.0074(6) -0.0088(6)
C9 0.0144(6) 0.0143(6) 0.0134(6) 0.0013(5) -0.0043(5) -0.0046(5)
C10 0.0144(7) 0.0172(6) 0.0152(6) 0.0016(5) -0.0049(5) -0.0061(5)
C11 0.0208(7) 0.0198(7) 0.0173(6) 0.0008(5) -0.0062(5) -0.0093(6)
C12 0.0212(7) 0.0187(7) 0.0181(6) -0.0020(5) -0.0034(5) -0.0060(6)
C13 0.0180(7) 0.0217(7) 0.0122(6) -0.0002(5) -0.0043(5) -0.0065(6)
C14 0.0192(7) 0.0246(7) 0.0162(6) -0.0032(5) -0.0024(5) -0.0022(6)
C15 0.0135(7) 0.0381(8) 0.0180(7) -0.0012(6) -0.0019(5) -0.0062(6)
C16 0.0206(7) 0.0342(8) 0.0162(6) 0.0020(6) -0.0033(5) -0.0155(6)
C17 0.0194(7) 0.0221(7) 0.0133(6) 0.0012(5) -0.0037(5) -0.0088(6)
C18 0.0156(7) 0.0202(6) 0.0102(6) 0.0015(5) -0.0035(5) -0.0063(5)
N1 0.0165(6) 0.0154(5) 0.0135(5) 0.0005(4) -0.0032(4) -0.0065(4)

loop_
_atom_type_symbol
_atom_type_description
_atom_type_scat_dispersion_real
_atom_type_scat_dispersion_imag
_atom_type_scat_source
C C 0.0033 0.0016 'International Tables Vol C Tables 4.2.6.8 and 6.1.1.4'
H H 0.0000 0.0000 'International Tables Vol C Tables 4.2.6.8 and 6.1.1.4'
N N 0.0061 0.0033 'International Tables Vol C Tables 4.2.6.8 and 6.1.1.4'

loop_
_geom_angle_atom_site_label_1
_geom_angle_atom_site_label_2
_geom_angle_atom_site_label_3
_geom_angle
C2 C1 H1A 120.0
C2 C1 H1B 120.0
H1A C1 H1B 120.0
C1 C2 C3 124.49(14)
C1 C2 H2 117.8
C3 C2 H2 117.8
N1 C3 C2 111.43(11)
N1 C3 H3A 109.3
C2 C3 H3A 109.3
N1 C3 H3B 109.3
C2 C3 H3B 109.3
H3A C3 H3B 108.0
N1 C4 C5 105.06(10)
N1 C4 H4A 110.7
C5 C4 H4A 110.7
N1 C4 H4B 110.7
C5 C4 H4B 110.7
H4A C4 H4B 108.8
C6 C5 C4 125.17(12)
C6 C5 C9 128.10(12)
C4 C5 C9 106.58(10)
C5 C6 C8 123.79(12)
C5 C6 C7 121.82(12)
C8 C6 C7 114.39(11)
C6 C7 H7A 109.5
C6 C7 H7B 109.5
H7A C7 H7B 109.5
C6 C7 H7C 109.5
H7A C7 H7C 109.5
H7B C7 H7C 109.5
C6 C8 H8A 109.5
C6 C8 H8B 109.5
H8A C8 H8B 109.5
C6 C8 H8C 109.5
H8A C8 H8C 109.5
H8B C8 H8C 109.5
C5 C9 C18 112.36(10)
C5 C9 C10 101.13(10)
C18 C9 C10 111.90(10)
C5 C9 H9 110.4
C18 C9 H9 110.4
C10 C9 H9 110.4
N1 C10 C11 113.30(10)
N1 C10 C9 101.85(9)
C11 C10 C9 112.82(11)
N1 C10 H10 109.5
C11 C10 H10 109.5
C9 C10 H10 109.5
C12 C11 C10 110.30(11)
C12 C11 H11A 109.6
C10 C11 H11A 109.6
C12 C11 H11B 109.6
C10 C11 H11B 109.6
H11A C11 H11B 108.1
C13 C12 C11 113.02(11)
C13 C12 H12A 109.0
C11 C12 H12A 109.0
C13 C12 H12B 109.0
C11 C12 H12B 109.0
H12A C12 H12B 107.8
C14 C13 C18 118.95(12)
C14 C13 C12 119.01(12)
C18 C13 C12 121.98(12)
C15 C14 C13 121.43(13)
C15 C14 H14 119.3
C13 C14 H14 119.3
C14 C15 C16 119.79(13)
C14 C15 H15 120.1
C16 C15 H15 120.1
C17 C16 C15 119.46(13)
C17 C16 H16 120.3
C15 C16 H16 120.3
C16 C17 C18 121.58(13)
C16 C17 H17 119.2
C18 C17 H17 119.2
C17 C18 C13 118.78(12)
C17 C18 C9 119.26(11)
C13 C18 C9 121.97(11)
C3 N1 C4 112.40(10)
C3 N1 C10 113.80(10)
C4 N1 C10 106.69(9)

loop_
_geom_bond_atom_site_label_1
_geom_bond_atom_site_label_2
_geom_bond_distance
C1 C2 1.320(2)
C1 H1A 0.9500
C1 H1B 0.9500
C2 C3 1.4953(18)
C2 H2 0.9500
C3 N1 1.4612(16)
C3 H3A 0.9900
C3 H3B 0.9900
C4 N1 1.4722(16)
C4 C5 1.5156(17)
C4 H4A 0.9900
C4 H4B 0.9900
C5 C6 1.3304(18)
C5 C9 1.5202(17)
C6 C8 1.5084(17)
C6 C7 1.5129(18)
C7 H7A 0.9800
C7 H7B 0.9800
C7 H7C 0.9800
C8 H8A 0.9800
C8 H8B 0.9800
C8 H8C 0.9800
C9 C18 1.5282(18)
C9 C10 1.5325(17)
C9 H9 1.0000
C10 N1 1.4752(15)
C10 C11 1.5191(18)
C10 H10 1.0000
C11 C12 1.5170(19)
C11 H11A 0.9900
C11 H11B 0.9900
C12 C13 1.5087(18)
C12 H12A 0.9900
C12 H12B 0.9900
C13 C14 1.4006(19)
C13 C18 1.4013(18)
C14 C15 1.381(2)
C14 H14 0.9500
C15 C16 1.385(2)
C15 H15 0.9500
C16 C17 1.3854(19)
C16 H16 0.9500
C17 C18 1.3995(18)
C17 H17 0.9500
